data_4334041
loop_
_publ_author_name
'Katharine A. Smart'
'Mary Grellier'
'Laure Vendier'
'Sax A. Mason'
'Silvia C. Capelli'
'Alberto Albinati'
'Sylviane Sabo-Etienne'

_publ_contact_author
;
Sylviane Sabo-Etienne
;
_publ_contact_author_address
;
Laboratoire de Chimie de Coordination
205 Route de Narbonne
31077 Toulouse Cedex 04
;
_publ_contact_author_email Sylviane.Sabo@lcc-toulouse.fr
_publ_section_title
;
 Step-by-Step Introduction of Silazane Moieties at Ruthenium: Different
 Extents of Ru-H-Si Bond Activation
;
_journal_name_full 'Inorganic Chemistry'
_journal_page_first 2654
_journal_page_last 2661
_journal_paper_doi 10.1021/ic302682f
_journal_volume 52
_journal_year 2013
_chemical_absolute_configuration unk
_chemical_compound_source 'synthesis as described'
_chemical_formula_moiety 'C32 H56 N8 Ru2 Si4 '
_chemical_formula_sum 'C32 H56 N8 Ru2 Si4'
_chemical_formula_weight 867.35
_chemical_name_systematic
;
 ?
;
_space_group_IT_number 94
_symmetry_cell_setting tetragonal
_symmetry_Int_Tables_number 94
_symmetry_space_group_name_Hall 'P 4n 2n'
_symmetry_space_group_name_H-M 'P 42 21 2'
_atom_sites_solution_hydrogens geom
_atom_sites_solution_primary direct
_atom_sites_solution_secondary difmap
_cell_angle_alpha 90
_cell_angle_beta 90
_cell_angle_gamma 90
_cell_formula_units_Z 2
_cell_length_a 12.5360(2)
_cell_length_b 12.5360(2)
_cell_length_c 12.8809(2)
_cell_measurement_reflns_used 7958
_cell_measurement_temperature 100(2)
_cell_measurement_theta_max 29.1144
_cell_measurement_theta_min 3.5494
_cell_measurement_wavelength 0.71073
_cell_volume 2024.25(6)
_computing_cell_refinement
;
        CrysAlisPro, Oxford Diffraction Ltd.,
        Version 1.171.33.66 (release 28-04-2010 CrysAlis171 .NET)
        (compiled Apr 28 2010,14:27:37)
;
_computing_data_collection
;
        CrysAlisPro, Oxford Diffraction Ltd.,
        Version 1.171.33.66 (release 28-04-2010 CrysAlis171 .NET)
        (compiled Apr 28 2010,14:27:37)
;
_computing_data_reduction
;
        CrysAlisPro, Oxford Diffraction Ltd.,
        Version 1.171.33.66 (release 28-04-2010 CrysAlis171 .NET)
        (compiled Apr 28 2010,14:27:37)
;
_computing_molecular_graphics 'Ortep-3 for Windows (Farrugia, 1997)'
_computing_publication_material 'WinGX publication routines (Farrugia, 1999)'
_computing_structure_refinement 'SHELXL-97 (Sheldrick, 2008)'
_computing_structure_solution 'SIR92 (Giacovazzo et al, 1993)'
_diffrn_ambient_temperature 100(2)
_diffrn_detector_area_resol_mean 16.1978
_diffrn_measured_fraction_theta_full 0.996
_diffrn_measured_fraction_theta_max 0.996
_diffrn_measurement_device_type 'Xcalibur, Eos, Gemini ultra'
_diffrn_measurement_method '\w scans'
_diffrn_orient_matrix_UB_11 0.0487451
_diffrn_orient_matrix_UB_12 0.0007624
_diffrn_orient_matrix_UB_13 -0.0279843
_diffrn_orient_matrix_UB_21 0.0142121
_diffrn_orient_matrix_UB_22 -0.0498675
_diffrn_orient_matrix_UB_23 0.0220649
_diffrn_orient_matrix_UB_31 -0.0250137
_diffrn_orient_matrix_UB_32 -0.0267583
_diffrn_orient_matrix_UB_33 -0.0419314
_diffrn_radiation_monochromator graphite
_diffrn_radiation_probe x-ray
_diffrn_radiation_type MoK\a
_diffrn_radiation_wavelength 0.71073
_diffrn_reflns_av_R_equivalents 0.0244
_diffrn_reflns_av_unetI/netI 0.0201
_diffrn_reflns_limit_h_max 15
_diffrn_reflns_limit_h_min -15
_diffrn_reflns_limit_k_max 15
_diffrn_reflns_limit_k_min -13
_diffrn_reflns_limit_l_max 16
_diffrn_reflns_limit_l_min -16
_diffrn_reflns_number 11004
_diffrn_reflns_theta_full 26.36
_diffrn_reflns_theta_max 26.36
_diffrn_reflns_theta_min 3.56
_exptl_absorpt_coefficient_mu 0.897
_exptl_absorpt_correction_T_max 0.997
_exptl_absorpt_correction_T_min 0.885
_exptl_absorpt_correction_type multi-scan
_exptl_absorpt_process_details
;
        CrysAlisPro, Oxford Diffraction Ltd.,
        Version 1.171.33.66 (release 28-04-2010 CrysAlis171 .NET)
        (compiled Apr 28 2010,14:27:37)
        empirical absorption correction using spherical harmonics,
 implemented in SCALE3 ABSPACK scaling algorithm.
;
_exptl_crystal_colour 'red orange'
_exptl_crystal_density_diffrn 1.423
_exptl_crystal_description plate
_exptl_crystal_F_000 896
_exptl_crystal_size_max 0.18
_exptl_crystal_size_mid 0.1
_exptl_crystal_size_min 0.03
_refine_diff_density_max 0.329
_refine_diff_density_min -0.176
_refine_diff_density_rms 0.045
_refine_ls_extinction_method none
_refine_ls_goodness_of_fit_ref 0.992
_refine_ls_hydrogen_treatment mixed
_refine_ls_matrix_type full
_refine_ls_number_parameters 113
_refine_ls_number_reflns 2076
_refine_ls_number_restraints 0
_refine_ls_restrained_S_all 0.992
_refine_ls_R_factor_all 0.0188
_refine_ls_R_factor_gt 0.0156
_refine_ls_shift/su_max 0
_refine_ls_shift/su_mean 0
_refine_ls_structure_factor_coef Fsqd
_refine_ls_weighting_details 'calc w=1/[\s^2^(Fo^2^)+(0.0224P)^2^+0.0000P] where P=(Fo^2^+2Fc^2^)/3'
_refine_ls_weighting_scheme calc
_refine_ls_wR_factor_gt 0.0352
_refine_ls_wR_factor_ref 0.0356
_reflns_number_gt 1895
_reflns_number_total 2076
_reflns_threshold_expression >2\s(I)
_cod_data_source_file ic302682f_si_002_2.cif
_cod_data_source_block KSO231110
_cod_original_formula_sum 'C32 H56 N8 Ru2 Si4 '
_cod_database_code 4334041

loop_
_symmetry_equiv_pos_as_xyz
'x, y, z'
'-x, -y, z'
'x+1/2, -y+1/2, -z+1/2'
'-x+1/2, y+1/2, -z+1/2'
'-y, -x, -z'
'y, x, -z'
'y+1/2, -x+1/2, z+1/2'
'-y+1/2, x+1/2, z+1/2'

loop_
_atom_site_label
_atom_site_type_symbol
_atom_site_fract_x
_atom_site_fract_y
_atom_site_fract_z
_atom_site_U_iso_or_equiv
_atom_site_adp_type
_atom_site_occupancy
_atom_site_symmetry_multiplicity
_atom_site_calc_flag
_atom_site_refinement_flags
C1 C 0.15942(14) 0.10791(14) 0.72318(15) 0.0139(4) Uani 1 1 d .
C2 C 0.15072(18) 0.13282(17) 0.82998(13) 0.0209(5) Uani 1 1 d .
H2 H 0.2129 0.1343 0.8721 0.025 Uiso 1 1 calc R
C3 C 0.05314(17) 0.15481(17) 0.87303(15) 0.0244(5) Uani 1 1 d .
H3 H 0.0474 0.1716 0.9447 0.029 Uiso 1 1 calc R
C4 C -0.03731(16) 0.15234(16) 0.81077(15) 0.0199(4) Uani 1 1 d .
H4 H -0.1059 0.1664 0.839 0.024 Uiso 1 1 calc R
C5 C -0.02486(15) 0.12910(15) 0.70742(14) 0.0147(4) Uani 1 1 d .
H5 H -0.0868 0.1287 0.665 0.018 Uiso 1 1 calc R
C6 C 0.35037(15) 0.07868(18) 0.74092(15) 0.0237(4) Uani 1 1 d .
H6A H 0.3629 0.1479 0.7742 0.036 Uiso 1 1 calc R
H6B H 0.4119 0.0601 0.6976 0.036 Uiso 1 1 calc R
H6C H 0.3405 0.0239 0.7943 0.036 Uiso 1 1 calc R
C7 C 0.30641(15) -0.09380(16) 0.53892(17) 0.0237(4) Uani 1 1 d .
H7A H 0.3767 -0.0987 0.5719 0.036 Uiso 1 1 calc R
H7B H 0.3115 -0.1179 0.4667 0.036 Uiso 1 1 calc R
H7C H 0.2557 -0.139 0.5765 0.036 Uiso 1 1 calc R
C8 C 0.37249(15) 0.12377(17) 0.47921(15) 0.0268(5) Uani 1 1 d .
H8A H 0.364 0.2003 0.4922 0.04 Uiso 1 1 calc R
H8B H 0.372 0.1105 0.4042 0.04 Uiso 1 1 calc R
H8C H 0.4404 0.0995 0.5086 0.04 Uiso 1 1 calc R
N1 N 0.07033(11) 0.10665(10) 0.66177(11) 0.0128(4) Uani 1 1 d .
N2 N 0.25452(12) 0.08485(13) 0.67610(11) 0.0161(3) Uani 1 1 d .
Si1 Si 0.25901(4) 0.04867(4) 0.54205(4) 0.01407(11) Uani 1 1 d .
Ru1 Ru 0.081365(9) 0.081365(9) 0.5 0.00936(5) Uani 1 2 d S
HY1 H -0.0602(16) 0.0602(16) 0.5 0.032(8) Uiso 1 2 d S
HY2 H 0.1666(18) 0.1666(18) 0.5 0.049(9) Uiso 1 2 d S

loop_
_atom_site_aniso_label
_atom_site_aniso_U_11
_atom_site_aniso_U_22
_atom_site_aniso_U_33
_atom_site_aniso_U_23
_atom_site_aniso_U_13
_atom_site_aniso_U_12
C1 0.0184(9) 0.0087(9) 0.0146(9) 0.0012(7) -0.0041(7) -0.0038(7)
C2 0.0259(12) 0.0232(12) 0.0135(8) -0.0019(9) -0.0055(9) -0.0028(9)
C3 0.0372(14) 0.0255(11) 0.0104(9) -0.0049(8) -0.0004(9) -0.0008(9)
C4 0.0227(11) 0.0214(11) 0.0156(9) -0.0032(8) 0.0044(8) 0.0017(8)
C5 0.0149(10) 0.0146(10) 0.0148(9) -0.0017(8) -0.0014(8) 0.0011(8)
C6 0.0200(10) 0.0311(12) 0.0200(10) 0.0024(10) -0.0096(8) -0.0011(10)
C7 0.0150(10) 0.0270(12) 0.0292(10) -0.0026(9) 0.0008(8) 0.0051(8)
C8 0.0146(9) 0.0391(12) 0.0266(15) 0.0090(9) 0.0001(8) -0.0042(9)
N1 0.0157(8) 0.0103(8) 0.0125(7) 0.0004(5) 0.0006(6) -0.0013(6)
N2 0.0139(7) 0.0195(8) 0.0148(7) 0.0015(7) -0.0038(6) -0.0014(7)
Si1 0.0111(3) 0.0178(3) 0.0133(2) 0.0008(2) -0.0007(2) -0.0003(2)
Ru1 0.01020(6) 0.01020(6) 0.00769(8) 0.00047(8) -0.00047(8) -0.00050(7)

loop_
_atom_type_symbol
_atom_type_description
_atom_type_scat_dispersion_real
_atom_type_scat_dispersion_imag
_atom_type_scat_source
C C 0.0033 0.0016 'International Tables Vol C Tables 4.2.6.8 and 6.1.1.4'
H H 0 0 'International Tables Vol C Tables 4.2.6.8 and 6.1.1.4'
N N 0.0061 0.0033 'International Tables Vol C Tables 4.2.6.8 and 6.1.1.4'
Si Si 0.0817 0.0704 'International Tables Vol C Tables 4.2.6.8 and 6.1.1.4'
Ru Ru -1.2594 0.8363 'International Tables Vol C Tables 4.2.6.8 and 6.1.1.4'

loop_
_geom_angle_atom_site_label_1
_geom_angle_atom_site_label_2
_geom_angle_atom_site_label_3
_geom_angle
_geom_angle_site_symmetry_1
_geom_angle_site_symmetry_3
N2 C1 N1 116.90(16) . .
N2 C1 C2 123.00(17) . .
N1 C1 C2 120.10(18) . .
C3 C2 C1 120.43(19) . .
C3 C2 H2 119.8 . .
C1 C2 H2 119.8 . .
C2 C3 C4 119.36(17) . .
C2 C3 H3 120.3 . .
C4 C3 H3 120.3 . .
C5 C4 C3 118.18(18) . .
C5 C4 H4 120.9 . .
C3 C4 H4 120.9 . .
N1 C5 C4 124.30(18) . .
N1 C5 H5 117.8 . .
C4 C5 H5 117.8 . .
N2 C6 H6A 109.5 . .
N2 C6 H6B 109.5 . .
H6A C6 H6B 109.5 . .
N2 C6 H6C 109.5 . .
H6A C6 H6C 109.5 . .
H6B C6 H6C 109.5 . .
Si1 C7 H7A 109.5 . .
Si1 C7 H7B 109.5 . .
H7A C7 H7B 109.5 . .
Si1 C7 H7C 109.5 . .
H7A C7 H7C 109.5 . .
H7B C7 H7C 109.5 . .
Si1 C8 H8A 109.5 . .
Si1 C8 H8B 109.5 . .
H8A C8 H8B 109.5 . .
Si1 C8 H8C 109.5 . .
H8A C8 H8C 109.5 . .
H8B C8 H8C 109.5 . .
C5 N1 C1 117.63(15) . .
C5 N1 Ru1 121.01(12) . .
C1 N1 Ru1 121.22(12) . .
C1 N2 C6 118.24(14) . .
C1 N2 Si1 120.63(12) . .
C6 N2 Si1 120.77(12) . .
N2 Si1 C7 105.76(9) . .
N2 Si1 C8 108.15(8) . .
C7 Si1 C8 103.06(9) . .
N2 Si1 Ru1 98.63(5) . .
C7 Si1 Ru1 117.64(6) . .
C8 Si1 Ru1 122.22(7) . .
N2 Si1 HY2 93.28(16) . .
C7 Si1 HY2 154.0(8) . .
C8 Si1 HY2 87.2(8) . .
N1 Ru1 N1 173.14(7) . 6_556
N1 Ru1 Si1 81.93(4) . .
N1 Ru1 Si1 94.27(4) 6_556 .
N1 Ru1 Si1 94.27(4) . 6_556
N1 Ru1 Si1 81.93(4) 6_556 6_556
Si1 Ru1 Si1 113.01(3) . 6_556
N1 Ru1 Ru1 93.43(4) . 2
N1 Ru1 Ru1 93.43(4) 6_556 2
Si1 Ru1 Ru1 123.494(13) . 2
Si1 Ru1 Ru1 123.494(13) 6_556 2
N1 Ru1 HY1 87.56(12) . .
N1 Ru1 HY1 97.98(7) 6_556 .
Si1 Ru1 HY1 156.9(6) . .
Si1 Ru1 HY1 88.1(7) 6_556 .
Ru1 Ru1 HY1 36.5(7) 2 .
N1 Ru1 HY2 86.57(13) . .
N1 Ru1 HY2 86.57(4) 6_556 .
Si1 Ru1 HY2 56.5(8) . .
Si1 Ru1 HY2 56.506(13) 6_556 .
Ru1 Ru1 HY2 180.0(12) 2 .
HY1 Ru1 HY2 143.5(7) . .

loop_
_geom_bond_atom_site_label_1
_geom_bond_atom_site_label_2
_geom_bond_distance
_geom_bond_site_symmetry_2
C1 N2 1.368(2) .
C1 N1 1.369(2) .
C1 C2 1.415(2) .
C2 C3 1.371(3) .
C2 H2 0.95 .
C3 C4 1.389(3) .
C3 H3 0.95 .
C4 C5 1.372(3) .
C4 H4 0.95 .
C5 N1 1.360(2) .
C5 H5 0.95 .
C6 N2 1.465(2) .
C6 H6A 0.98 .
C6 H6B 0.98 .
C6 H6C 0.98 .
C7 Si1 1.883(2) .
C7 H7A 0.98 .
C7 H7B 0.98 .
C7 H7C 0.98 .
C8 Si1 1.8882(19) .
C8 H8A 0.98 .
C8 H8B 0.98 .
C8 H8C 0.98 .
N1 Ru1 2.1122(14) .
N2 Si1 1.7862(15) .
Si1 Ru1 2.3283(5) .
Si1 HY2 1.96(2) .
Ru1 N1 2.1122(14) 6_556
Ru1 Si1 2.3283(5) 6_556
Ru1 Ru1 2.8850(3) 2
Ru1 HY1 1.795(17) .
Ru1 HY2 1.51(3) .
